data_4343860
loop_
_publ_author_name
'Gemmill, W.R.'
'Smith, M.D.'
'Mozharivsky, Yu.A.'
'Miller, G.J.'
'zur Loye, H.C.'

_publ_section_title
;
 Crystal growth, structural transitions, and magnetic properties of the
 fluorite-related osmates Sm3 Os O7, Eu3 Os O7 and Gd3 Os O7
;
_journal_name_full 'Inorganic Chemistry'
_journal_page_first 7047
_journal_page_last 7055
_journal_volume 44
_journal_year 2005
_chemical_formula_sum 'Gd3 O7 Os'
_chemical_name_systematic 'Gd3 Os O7'
_space_group_IT_number 33
_symmetry_space_group_name_Hall 'P -2bc 2a'
_symmetry_space_group_name_H-M 'P 21 n b'
_cell_angle_alpha 90
_cell_angle_beta 90
_cell_angle_gamma 90
_cell_formula_units_Z 8
_cell_length_a 10.6459
_cell_length_b 14.745
_cell_length_c 7.3879
_cell_volume 1159.707
_citation_journal_id_ASTM INOCAJ
_cod_data_source_file Gemmill_INOCAJ_2005_611.cif
_cod_data_source_block Gd3O7Os1
_cod_original_sg_symbol_Hall 'P 2c -2n (z,x,y)'
_cod_original_formula_sum 'Gd3 O7 Os1'
_cod_database_code 4343860

loop_
_symmetry_equiv_pos_as_xyz
x,y,z
x+1/2,-y,-z
x+1/2,-y+1/2,z+1/2
x,y+1/2,-z+1/2

loop_
_atom_site_label
_atom_site_type_symbol
_atom_site_fract_x
_atom_site_fract_y
_atom_site_fract_z
_atom_site_occupancy
_atom_site_U_iso_or_equiv
O8 O-2 0.0763 0.264 -0.0382 1 0.0
Gd4 Gd+3 0.4589 0.2283 0.7429 1 0.0
O2 O-2 0.1742 0.4159 0.7482 1 0.0
O4 O-2 0.0572 0.2788 0.5321 1 0.0
Gd5 Gd+3 0.4473 0.5274 0.2513 1 0.0
Gd6 Gd+3 0.4125 0.2763 0.2445 1 0.0
O1 O-2 0.194 0.3335 0.2481 1 0.0
O3 O-2 0.3112 0.2814 0.5362 1 0.0
O10 O-2 0.2814 0.4839 0.0386 1 0.0
O14 O-2 0.5445 0.3946 0.2358 1 0.0
Gd1 Gd+3 0.1884 0.1371 0.5019 1 0.0
Os1 Os+5 0.1802 0.3749 0.4977 1 0.0
O13 O-2 0.3122 0.1433 0.2322 1 0.0
O9 O-2 0.0217 0.4374 0.0422 1 0.0
Gd2 Gd+3 0.1727 0.1125 0.0029 1 0.0
O12 O-2 0.3112 0.1212 0.7587 1 0.0
O5 O-2 0.533 0.468 0.4588 1 0.0
O11 O-2 0.5498 0.3683 0.7587 1 0.0
Gd3 Gd+3 0.4003 0.4792 0.7629 1 0.0
O6 O-2 0.3084 0.4688 0.468 1 0.0
Os2 Os+5 0.1782 0.3736 0.9983 1 0.0
O7 O-2 0.3324 0.3097 -0.0473 1 0.0
